data_4132339
loop_
_publ_author_name
'Lassalle, S\'ebastien'
'Jabbour, Ribal'
'Schiltz, Pauline'
'Berruyer, Pierrick'
'Todorova, Tanya K.'
'Veyre, Laurent'
'Gajan, David'
'Lesage, Anne'
'Thieuleux, Chlo\'e'
'Camp, Cl\'ement'

_publ_section_title
;
 Metal-Metal Synergy in Well-Defined Surface Tantalum-Iridium
 Heterobimetallic Catalysts for H/D Exchange Reactions.
;
_journal_name_full 'Journal of the American Chemical Society'
_journal_paper_doi 10.1021/jacs.9b08311
_journal_year 2019
_chemical_formula_moiety 'C40 H76 Ir2 Ta2'
_chemical_formula_sum 'C40 H76 Ir2 Ta2'
_chemical_formula_weight 1303.38
_space_group_IT_number 15
_space_group_name_Hall '-C 2yc'
_space_group_name_H-M_alt 'C 1 2/c 1'
_symmetry_cell_setting monoclinic
_symmetry_space_group_name_Hall '-C 2yc'
_symmetry_space_group_name_H-M 'C 1 2/c 1'
_atom_sites_solution_hydrogens difmap
_atom_sites_solution_primary direct
_cell_angle_alpha 90
_cell_angle_beta 94.102(5)
_cell_angle_gamma 90
_cell_formula_units_Z 4
_cell_length_a 14.4502(10)
_cell_length_b 18.8905(9)
_cell_length_c 15.8769(9)
_cell_measurement_reflns_used 12391
_cell_measurement_temperature 150.01(10)
_cell_measurement_theta_max 32.7640
_cell_measurement_theta_min 3.5920
_cell_volume 4322.8(4)
_computing_cell_refinement 'CrysAlisPro 1.171.38.41 (Rigaku OD, 2015)'
_computing_data_collection 'CrysAlisPro 1.171.38.41 (Rigaku OD, 2015)'
_computing_data_reduction 'CrysAlisPro 1.171.38.41 (Rigaku OD, 2015)'
_computing_molecular_graphics 'CAMERON (Watkin et al., 1996)'
_computing_publication_material 'CRYSTALS (Betteridge et al., 2003)'
_computing_structure_refinement 'CRYSTALS (Betteridge et al., 2003)'
_computing_structure_solution 'SIR97 (Altomare et al., 1999)'
_diffrn_ambient_environment N~2~
_diffrn_ambient_temperature 150.01(10)
_diffrn_detector 'CCD plate'
_diffrn_detector_area_resol_mean 10.4685
_diffrn_detector_type Atlas
_diffrn_measured_fraction_theta_full 0.995
_diffrn_measured_fraction_theta_max 0.924
_diffrn_measurement_device 'four-circle diffractometer'
_diffrn_measurement_device_type 'Xcalibur, Atlas, Gemini ultra'
_diffrn_measurement_method \w
_diffrn_radiation_monochromator graphite
_diffrn_radiation_probe x-ray
_diffrn_radiation_type 'Mo K\a'
_diffrn_radiation_wavelength 0.71073
_diffrn_reflns_av_R_equivalents 0.048
_diffrn_reflns_limit_h_max 21
_diffrn_reflns_limit_h_min -22
_diffrn_reflns_limit_k_max 27
_diffrn_reflns_limit_k_min -28
_diffrn_reflns_limit_l_max 22
_diffrn_reflns_limit_l_min -22
_diffrn_reflns_number 35405
_diffrn_reflns_theta_full 30.830
_diffrn_reflns_theta_max 33.036
_diffrn_reflns_theta_min 3.043
_diffrn_source 'fine-focus sealed X-ray tube'
_diffrn_source_type 'Enhance (Mo) X-ray Source'
_diffrn_standards_number 0
_exptl_absorpt_coefficient_mu 11.206
_exptl_absorpt_correction_T_max 0.172
_exptl_absorpt_correction_T_min 0.076
_exptl_absorpt_correction_type analytical
_exptl_absorpt_process_details
;
CrysAlisPro 1.171.38.41 (Rigaku Oxford Diffraction, 2015)
Analytical numeric absorption correction using a multifaceted crystal
			model based on expressions derived by R.C. Clark & J.S. Reid.
(Clark, R. C. & Reid, J. S. (1995). Acta Cryst. A51, 887-897)
Empirical absorption correction using spherical harmonics,
 implemented in SCALE3 ABSPACK scaling algorithm.
;
_exptl_crystal_colour yellow
_exptl_crystal_density_diffrn 2.003
_exptl_crystal_density_method 'not measured'
_exptl_crystal_description block
_exptl_crystal_F_000 2464
_exptl_crystal_size_max 0.374
_exptl_crystal_size_mid 0.281
_exptl_crystal_size_min 0.245
_refine_diff_density_max 3.06
_refine_diff_density_min -3.34
_refine_ls_extinction_coef 51(2)
_refine_ls_extinction_method 'Larson (1970), Equation 22'
_refine_ls_goodness_of_fit_ref 1.0174
_refine_ls_hydrogen_treatment constr
_refine_ls_matrix_type full
_refine_ls_number_parameters 200
_refine_ls_number_reflns 7539
_refine_ls_number_restraints 0
_refine_ls_R_factor_all 0.0474
_refine_ls_R_factor_gt 0.0401
_refine_ls_shift/su_max 0.0016613
_refine_ls_shift/su_mean 0.0000324
_refine_ls_structure_factor_coef Fsqd
_refine_ls_weighting_details
;
 Method, part 1, Chebychev polynomial, (Watkin, 1994, Prince, 1982) 
 [weight] = 1.0/[A~0~*T~0~(x)+A~1~*T~1~(x) ... +A~n-1~]*T~n-1~(x)] 
 where A~i~ are the Chebychev coefficients listed below and x= Fcalc/Fmax 
 Method = Robust Weighting (Prince, 1982) 
 W = [weight] * [1-(deltaF/6*sigmaF)^2^]^2^ 
 A~i~ are: 
 0.276E+04 0.431E+04 0.260E+04 0.109E+04 164. 
;
_refine_ls_weighting_scheme calc
_refine_ls_wR_factor_all 0.0986
_refine_ls_wR_factor_gt 0.0878
_refine_ls_wR_factor_ref 0.0986
_reflns_limit_h_max 21
_reflns_limit_h_min -22
_reflns_limit_k_max 28
_reflns_limit_k_min 0
_reflns_limit_l_max 22
_reflns_limit_l_min 0
_reflns_number_gt 6616
_reflns_number_total 7549
_reflns_threshold_expression I>2.0\s(I)
_oxford_diffrn_Wilson_B_factor 1.27
_oxford_diffrn_Wilson_scale 1.37
_oxford_refine_ls_r_factor_ref 0.0474
_oxford_refine_ls_scale 1.133(4)
_oxford_reflns_number_all 7539
_cod_data_source_file ja9b08311_si_005.cif
_cod_data_source_block I
_cod_original_sg_symbol_H-M 'C 1 2/c 1 '
_cod_database_code 4132339
_oxdiff_exptl_absorpt_empirical_full_min 0.892
_oxdiff_exptl_absorpt_empirical_full_max 1.134
_oxdiff_exptl_absorpt_empirical_details
;
Empirical correction (ABSPACK) includes:
- Absorption correction using spherical harmonics
- Frame scaling
;
_oxford_refine_reflns_threshold_expression_ref I>-3.0\s(I)

loop_
_symmetry_equiv_pos_as_xyz
x,y,z
-x,-y,-z
x+1/2,y+1/2,z
-x+1/2,-y+1/2,-z
-x,y,-z+1/2
x,-y,z+1/2
-x+1/2,y+1/2,-z+1/2
x+1/2,-y+1/2,z+1/2

loop_
_atom_site_label
_atom_site_type_symbol
_atom_site_fract_x
_atom_site_fract_y
_atom_site_fract_z
_atom_site_U_iso_or_equiv
_atom_site_occupancy
_atom_site_adp_type
_atom_site_refinement_flags_posn
Ir1 Ir 0.728957(16) 0.156223(12) 0.543005(14) 0.0155 1.0000 Uani .
Ta2 Ta 0.672465(17) 0.277918(12) 0.549623(15) 0.0155 1.0000 Uani .
C3 C 0.5319(5) 0.2938(4) 0.5014(5) 0.0256 1.0000 Uani .
C4 C 0.4469(5) 0.2465(4) 0.4867(5) 0.0254 1.0000 Uani .
C5 C 0.3621(5) 0.2911(5) 0.4590(6) 0.0357 1.0000 Uani .
H52 H 0.3095 0.2612 0.4466 0.0530 1.0000 Uiso R
H53 H 0.3747 0.3173 0.4093 0.0529 1.0000 Uiso R
H51 H 0.3492 0.3237 0.5034 0.0530 1.0000 Uiso R
C6 C 0.4289(7) 0.2092(5) 0.5690(7) 0.0414 1.0000 Uani .
H61 H 0.3769 0.1778 0.5599 0.0620 1.0000 Uiso R
H62 H 0.4827 0.1824 0.5884 0.0620 1.0000 Uiso R
H63 H 0.4159 0.2435 0.6110 0.0620 1.0000 Uiso R
C7 C 0.4631(6) 0.1915(6) 0.4201(7) 0.0465 1.0000 Uani .
H71 H 0.4082 0.1637 0.4088 0.0689 1.0000 Uiso R
H72 H 0.5135 0.1610 0.4395 0.0690 1.0000 Uiso R
H73 H 0.4785 0.2148 0.3693 0.0689 1.0000 Uiso R
H31 H 0.5390 0.3138 0.4461 0.0301 1.0000 Uiso R
H32 H 0.5105 0.3305 0.5381 0.0300 1.0000 Uiso R
C8 C 0.6888(6) 0.3086(4) 0.6812(4) 0.0254 1.0000 Uani .
C9 C 0.7042(6) 0.3812(4) 0.7221(5) 0.0293 1.0000 Uani .
C10 C 0.8035(8) 0.4045(6) 0.7132(6) 0.0458 1.0000 Uani .
H101 H 0.8128 0.4504 0.7384 0.0700 1.0000 Uiso R
H102 H 0.8453 0.3712 0.7415 0.0700 1.0000 Uiso R
H103 H 0.8148 0.4067 0.6543 0.0699 1.0000 Uiso R
C11 C 0.6369(9) 0.4351(5) 0.6816(7) 0.0488 1.0000 Uani .
H111 H 0.6468 0.4801 0.7093 0.0719 1.0000 Uiso R
H112 H 0.5744 0.4194 0.6870 0.0720 1.0000 Uiso R
H113 H 0.6477 0.4397 0.6226 0.0719 1.0000 Uiso R
C12 C 0.6886(7) 0.3752(5) 0.8162(5) 0.0388 1.0000 Uani .
H123 H 0.7042 0.4191 0.8438 0.0599 1.0000 Uiso R
H122 H 0.6247 0.3649 0.8227 0.0600 1.0000 Uiso R
H121 H 0.7266 0.3382 0.8416 0.0600 1.0000 Uiso R
H82 H 0.6309 0.2930 0.7024 0.0303 1.0000 Uiso R
H81 H 0.7387 0.2790 0.7055 0.0299 1.0000 Uiso R
C13 C 0.7044(5) 0.1017(4) 0.6722(4) 0.0229 1.0000 Uani .
C14 C 0.8017(5) 0.1027(4) 0.6579(4) 0.0223 1.0000 Uani .
C15 C 0.8163(5) 0.0557(4) 0.5893(4) 0.0211 1.0000 Uani .
C16 C 0.7271(5) 0.0303(3) 0.5582(4) 0.0201 1.0000 Uani .
C17 C 0.6596(5) 0.0575(4) 0.6102(4) 0.0224 1.0000 Uani .
C18 C 0.5596(6) 0.0366(4) 0.6041(6) 0.0347 1.0000 Uani .
H181 H 0.5317 0.0480 0.5493 0.0520 1.0000 Uiso R
H182 H 0.5539 -0.0134 0.6132 0.0519 1.0000 Uiso R
H183 H 0.5274 0.0616 0.6458 0.0520 1.0000 Uiso R
C19 C 0.7087(6) -0.0229(4) 0.4888(5) 0.0305 1.0000 Uani .
H191 H 0.6523 -0.0107 0.4562 0.0460 1.0000 Uiso R
H192 H 0.7023 -0.0692 0.5128 0.0460 1.0000 Uiso R
H193 H 0.7594 -0.0233 0.4528 0.0460 1.0000 Uiso R
C20 C 0.9081(5) 0.0294(4) 0.5643(6) 0.0320 1.0000 Uani .
H201 H 0.9012 0.0090 0.5089 0.0471 1.0000 Uiso R
H202 H 0.9310 -0.0060 0.6036 0.0471 1.0000 Uiso R
H203 H 0.9514 0.0677 0.5646 0.0471 1.0000 Uiso R
C21 C 0.8761(6) 0.1353(5) 0.7162(5) 0.0336 1.0000 Uani .
H211 H 0.9295 0.1445 0.6853 0.0510 1.0000 Uiso R
H212 H 0.8926 0.1032 0.7616 0.0509 1.0000 Uiso R
H213 H 0.8544 0.1787 0.7391 0.0510 1.0000 Uiso R
C22 C 0.6616(7) 0.1311(4) 0.7480(5) 0.0338 1.0000 Uani .
H221 H 0.5985 0.1446 0.7331 0.0501 1.0000 Uiso R
H222 H 0.6626 0.0962 0.7917 0.0500 1.0000 Uiso R
H223 H 0.6959 0.1718 0.7684 0.0500 1.0000 Uiso R
H11 H 0.6734 0.1619 0.4830 0.0341 1.0000 Uiso R

loop_
_atom_site_aniso_label
_atom_site_aniso_U_11
_atom_site_aniso_U_22
_atom_site_aniso_U_33
_atom_site_aniso_U_23
_atom_site_aniso_U_13
_atom_site_aniso_U_12
Ir1 0.01616(11) 0.01280(10) 0.01715(11) -0.00022(7) -0.00058(7) -0.00075(7)
Ta2 0.01575(11) 0.01333(11) 0.01733(12) -0.00149(7) 0.00128(8) -0.00003(7)
C3 0.019(3) 0.022(3) 0.036(4) 0.001(3) 0.004(3) 0.001(2)
C4 0.016(3) 0.030(3) 0.030(3) -0.001(3) -0.001(2) -0.002(2)
C5 0.020(3) 0.049(5) 0.038(4) 0.007(4) -0.001(3) 0.004(3)
C6 0.033(4) 0.039(5) 0.053(6) 0.010(4) 0.013(4) -0.005(4)
C7 0.024(4) 0.060(6) 0.055(6) -0.019(5) -0.002(4) -0.007(4)
C8 0.037(4) 0.019(3) 0.021(3) -0.006(2) 0.007(3) 0.001(3)
C9 0.042(4) 0.017(3) 0.028(3) -0.005(2) -0.002(3) 0.001(3)
C10 0.056(6) 0.048(5) 0.034(4) -0.008(4) 0.003(4) -0.023(5)
C11 0.079(8) 0.027(4) 0.040(5) 0.000(4) -0.002(5) 0.017(4)
C12 0.055(5) 0.032(4) 0.029(4) -0.008(3) 0.002(4) 0.001(4)
C13 0.026(3) 0.018(3) 0.025(3) 0.002(2) 0.003(2) -0.001(2)
C14 0.026(3) 0.018(3) 0.023(3) 0.005(2) -0.001(2) 0.002(2)
C15 0.019(3) 0.019(3) 0.025(3) 0.005(2) -0.000(2) 0.001(2)
C16 0.022(3) 0.011(2) 0.027(3) -0.001(2) -0.002(2) 0.000(2)
C17 0.023(3) 0.021(3) 0.024(3) 0.005(2) 0.002(2) -0.002(2)
C18 0.028(4) 0.028(4) 0.048(5) 0.006(3) 0.002(3) -0.006(3)
C19 0.045(4) 0.021(3) 0.025(3) -0.005(3) 0.004(3) -0.002(3)
C20 0.025(3) 0.028(4) 0.044(4) 0.010(3) 0.009(3) 0.008(3)
C21 0.036(4) 0.032(4) 0.031(4) 0.011(3) -0.008(3) -0.006(3)
C22 0.053(5) 0.025(3) 0.025(3) 0.003(3) 0.011(3) -0.000(3)

loop_
_atom_type_symbol
_atom_type_scat_dispersion_real
_atom_type_scat_dispersion_imag
_atom_type_scat_Cromer_Mann_a1
_atom_type_scat_Cromer_Mann_b1
_atom_type_scat_Cromer_Mann_a2
_atom_type_scat_Cromer_Mann_b2
_atom_type_scat_Cromer_Mann_a3
_atom_type_scat_Cromer_Mann_b3
_atom_type_scat_Cromer_Mann_a4
_atom_type_scat_Cromer_Mann_b4
_atom_type_scat_Cromer_Mann_c
_atom_type_scat_source
C 0.0033 0.0016 2.3100 20.8439 1.0200 10.2075 1.5886 0.5687 0.8650 51.6512 0.2156 'International Tables Vol C 4.2.6.8 and 6.1.1.4'
H 0.0000 0.0000 0.4930 10.5109 0.3229 26.1257 0.1402 3.1424 0.0408 57.7998 0.0030 'International Tables Vol C 4.2.6.8 and 6.1.1.4'
Ta -0.7052 6.5227 29.2024 1.7733 15.2293 9.3705 14.5135 0.2960 4.7649 63.3644 9.2435 'International Tables Vol C 4.2.6.8 and 6.1.1.4'
Ir -1.4442 7.9887 27.3049 1.5928 16.7296 8.8655 15.6115 0.4179 5.8338 45.0011 11.4722 'International Tables Vol C 4.2.6.8 and 6.1.1.4'

loop_
_geom_angle_atom_site_label_1
_geom_angle_site_symmetry_1
_geom_angle_atom_site_label_2
_geom_angle_atom_site_label_3
_geom_angle_site_symmetry_3
_geom_angle
_geom_angle_publ_flag
Ta2 4_656 Ir1 Ta2 . 76.069(12) yes
Ta2 4_656 Ir1 C13 . 151.19(18) yes
Ta2 . Ir1 C13 . 107.68(17) yes
Ta2 4_656 Ir1 C14 . 116.76(18) yes
Ta2 . Ir1 C14 . 121.30(18) yes
C13 . Ir1 C14 . 36.3(2) yes
Ta2 4_656 Ir1 C15 . 105.84(16) yes
Ta2 . Ir1 C15 . 155.94(17) yes
C13 . Ir1 C15 . 59.1(2) yes
C14 . Ir1 C15 . 35.9(2) yes
Ta2 4_656 Ir1 C16 . 125.11(17) yes
Ta2 . Ir1 C16 . 157.67(16) yes
C13 . Ir1 C16 . 58.1(2) yes
C14 . Ir1 C16 . 59.0(2) yes
C15 . Ir1 C16 . 35.0(2) yes
Ta2 4_656 Ir1 C17 . 159.50(17) yes
Ta2 . Ir1 C17 . 124.03(17) yes
C13 . Ir1 C17 . 34.6(2) yes
C14 . Ir1 C17 . 58.9(2) yes
C15 . Ir1 C17 . 58.0(2) yes
Ta2 4_656 Ir1 H11 . 82.2 no
Ta2 . Ir1 H11 . 75.2 no
C13 . Ir1 H11 . 126.6 no
C14 . Ir1 H11 . 156.4 no
C15 . Ir1 H11 . 128.9 no
C16 . Ir1 C17 . 34.4(2) yes
C16 . Ir1 H11 . 99.1 no
C17 . Ir1 H11 . 98.3 no
Ta2 4_656 Ta2 Ir1 4_656 51.768(9) yes
Ta2 4_656 Ta2 Ir1 . 52.163(9) yes
Ir1 4_656 Ta2 Ir1 . 103.931(12) yes
Ta2 4_656 Ta2 C3 . 125.6(2) yes
Ir1 4_656 Ta2 C3 . 106.9(2) yes
Ir1 . Ta2 C3 . 115.3(2) yes
Ta2 4_656 Ta2 C8 . 124.3(2) yes
Ir1 4_656 Ta2 C8 . 114.4(2) yes
Ir1 . Ta2 C8 . 106.25(19) yes
C3 . Ta2 C8 . 110.1(3) yes
Ta2 . C3 C4 . 134.9(5) yes
Ta2 . C3 H31 . 102.7 no
C4 . C3 H31 . 103.2 no
Ta2 . C3 H32 . 102.7 no
C4 . C3 H32 . 102.9 no
H31 . C3 H32 . 108.9 no
C3 . C4 C5 . 110.0(7) yes
C3 . C4 C6 . 109.0(7) yes
C5 . C4 C6 . 108.7(7) yes
C3 . C4 C7 . 110.3(6) yes
C5 . C4 C7 . 109.8(7) yes
C6 . C4 C7 . 109.1(8) yes
C4 . C5 H52 . 110.0 no
C4 . C5 H53 . 109.1 no
H52 . C5 H53 . 109.3 no
C4 . C5 H51 . 109.6 no
H52 . C5 H51 . 109.5 no
H53 . C5 H51 . 109.3 no
C4 . C6 H61 . 109.7 no
C4 . C6 H62 . 109.6 no
H61 . C6 H62 . 109.4 no
C4 . C6 H63 . 109.7 no
H61 . C6 H63 . 109.4 no
H62 . C6 H63 . 109.1 no
C4 . C7 H71 . 109.9 no
C4 . C7 H72 . 109.8 no
H71 . C7 H72 . 109.2 no
C4 . C7 H73 . 109.3 no
H71 . C7 H73 . 109.5 no
H72 . C7 H73 . 109.2 no
Ta2 . C8 C9 . 130.9(5) yes
Ta2 . C8 H82 . 102.5 no
C9 . C8 H82 . 103.2 no
Ta2 . C8 H81 . 104.9 no
C9 . C8 H81 . 105.4 no
H82 . C8 H81 . 108.7 no
C8 . C9 C10 . 109.3(7) yes
C8 . C9 C11 . 110.7(7) yes
C10 . C9 C11 . 110.3(8) yes
C8 . C9 C12 . 108.8(6) yes
C10 . C9 C12 . 108.6(7) yes
C11 . C9 C12 . 109.1(8) yes
C9 . C10 H101 . 109.2 no
C9 . C10 H102 . 109.5 no
H101 . C10 H102 . 109.4 no
C9 . C10 H103 . 109.3 no
H101 . C10 H103 . 109.6 no
H102 . C10 H103 . 109.8 no
C9 . C11 H111 . 109.2 no
C9 . C11 H112 . 109.5 no
H111 . C11 H112 . 109.8 no
C9 . C11 H113 . 109.2 no
H111 . C11 H113 . 109.7 no
H112 . C11 H113 . 109.5 no
C9 . C12 H123 . 109.7 no
C9 . C12 H122 . 109.4 no
H123 . C12 H122 . 109.0 no
C9 . C12 H121 . 110.1 no
H123 . C12 H121 . 109.2 no
H122 . C12 H121 . 109.5 no
Ir1 . C13 C14 . 69.3(4) yes
Ir1 . C13 C17 . 74.9(4) yes
C14 . C13 C17 . 107.6(6) yes
Ir1 . C13 C22 . 129.5(5) yes
C14 . C13 C22 . 125.8(7) yes
C17 . C13 C22 . 125.7(7) yes
Ir1 . C14 C13 . 74.4(4) yes
Ir1 . C14 C15 . 75.5(4) yes
C13 . C14 C15 . 108.0(6) yes
Ir1 . C14 C21 . 125.6(5) yes
C13 . C14 C21 . 125.0(7) yes
C15 . C14 C21 . 125.8(7) yes
C14 . C15 Ir1 . 68.6(4) yes
C14 . C15 C16 . 107.1(6) yes
Ir1 . C15 C16 . 73.4(4) yes
C14 . C15 C20 . 126.1(7) yes
Ir1 . C15 C20 . 130.3(5) yes
C16 . C15 C20 . 126.2(7) yes
C15 . C16 Ir1 . 71.6(4) yes
C15 . C16 C17 . 108.5(6) yes
Ir1 . C16 C17 . 73.2(4) yes
C15 . C16 C19 . 125.9(7) yes
Ir1 . C16 C19 . 126.5(5) yes
C17 . C16 C19 . 125.2(6) yes
C16 . C17 C13 . 108.6(6) yes
C16 . C17 Ir1 . 72.4(4) yes
C13 . C17 Ir1 . 70.5(4) yes
C16 . C17 C18 . 124.7(7) yes
C13 . C17 C18 . 126.4(7) yes
Ir1 . C17 C18 . 127.5(5) yes
C17 . C18 H181 . 109.9 no
C17 . C18 H182 . 110.1 no
H181 . C18 H182 . 108.8 no
C17 . C18 H183 . 109.8 no
H181 . C18 H183 . 108.9 no
H182 . C18 H183 . 109.4 no
C16 . C19 H191 . 109.5 no
C16 . C19 H192 . 109.6 no
H191 . C19 H192 . 109.3 no
C16 . C19 H193 . 109.8 no
H191 . C19 H193 . 109.6 no
H192 . C19 H193 . 109.2 no
C15 . C20 H201 . 110.0 no
C15 . C20 H202 . 109.3 no
H201 . C20 H202 . 108.9 no
C15 . C20 H203 . 109.9 no
H201 . C20 H203 . 109.5 no
H202 . C20 H203 . 109.2 no
C14 . C21 H211 . 109.1 no
C14 . C21 H212 . 109.5 no
H211 . C21 H212 . 109.5 no
C14 . C21 H213 . 110.2 no
H211 . C21 H213 . 109.6 no
H212 . C21 H213 . 109.0 no
C13 . C22 H221 . 109.9 no
C13 . C22 H222 . 109.9 no
H221 . C22 H222 . 109.1 no
C13 . C22 H223 . 109.6 no
H221 . C22 H223 . 109.4 no
H222 . C22 H223 . 109.1 no

loop_
_geom_bond_atom_site_label_1
_geom_bond_atom_site_label_2
_geom_bond_site_symmetry_2
_geom_bond_distance
_geom_bond_publ_flag
Ir1 Ta2 4_656 2.4575(4) yes
Ir1 Ta2 . 2.4443(3) yes
Ir1 C13 . 2.345(7) yes
Ir1 C14 . 2.276(7) yes
Ir1 C15 . 2.367(6) yes
Ir1 C16 . 2.391(6) yes
Ir1 C17 . 2.402(7) yes
Ir1 H11 . 1.206 no
Ta2 Ta2 4_656 3.0202(5) yes
Ta2 C3 . 2.140(7) yes
Ta2 C8 . 2.164(7) yes
C3 C4 . 1.523(10) yes
C3 H31 . 0.968 no
C3 H32 . 0.971 no
C4 C5 . 1.527(11) yes
C4 C6 . 1.523(12) yes
C4 C7 . 1.512(12) yes
C5 H52 . 0.957 no
C5 H53 . 0.959 no
C5 H51 . 0.965 no
C6 H61 . 0.960 no
C6 H62 . 0.959 no
C6 H63 . 0.960 no
C7 H71 . 0.957 no
C7 H72 . 0.961 no
C7 H73 . 0.958 no
C8 C9 . 1.526(10) yes
C8 H82 . 0.971 no
C8 H81 . 0.970 no
C9 C10 . 1.517(13) yes
C9 C11 . 1.519(12) yes
C9 C12 . 1.531(12) yes
C10 H101 . 0.961 no
C10 H102 . 0.961 no
C10 H103 . 0.962 no
C11 H111 . 0.963 no
C11 H112 . 0.960 no
C11 H113 . 0.965 no
C12 H123 . 0.958 no
C12 H122 . 0.957 no
C12 H121 . 0.960 no
C13 C14 . 1.440(10) yes
C13 C17 . 1.412(10) yes
C13 C22 . 1.499(11) yes
C14 C15 . 1.433(10) yes
C14 C21 . 1.499(10) yes
C15 C16 . 1.429(9) yes
C15 C20 . 1.497(10) yes
C16 C17 . 1.418(10) yes
C16 C19 . 1.502(10) yes
C17 C18 . 1.495(10) yes
C18 H181 . 0.957 no
C18 H182 . 0.960 no
C18 H183 . 0.959 no
C19 H191 . 0.962 no
C19 H192 . 0.960 no
C19 H193 . 0.960 no
C20 H201 . 0.959 no
C20 H202 . 0.958 no
C20 H203 . 0.956 no
C21 H211 . 0.958 no
C21 H212 . 0.958 no
C21 H213 . 0.960 no
C22 H221 . 0.959 no
C22 H222 . 0.957 no
C22 H223 . 0.957 no
